data_7237020
loop_
_publ_author_name
'Hang, Hao'
'Fei, Bin'
'Chen, Xiu Qin'
'Tong, Ming Liang'
'Ksenofontov, Vadim'
'Gural'skiy, Il&#x2019;ya A.'
'Bao, Xin'

_publ_section_title
;
 Multiple spin phases in a switchable Fe(ii) complex: polymorphism and
 symmetry breaking effects
;
_journal_issue 13
_journal_name_full 'Journal of Materials Chemistry C'
_journal_page_first 3352
_journal_paper_doi 10.1039/C7TC05111E
_journal_volume 6
_journal_year 2018
_chemical_formula_sum 'C18 H16 Br2 Fe N10'
_chemical_formula_weight 588.08
_space_group_crystal_system monoclinic
_space_group_IT_number 13
_space_group_name_Hall '-P 2yac'
_space_group_name_H-M_alt 'P 1 2/n 1'
_atom_sites_solution_hydrogens geom
_audit_creation_method SHELXL-2014
_audit_update_record
;
2017-10-30 deposited with the CCDC.
2018-02-21 downloaded from the CCDC.
;
_cell_angle_alpha 90
_cell_angle_beta 97.229(3)
_cell_angle_gamma 90
_cell_formula_units_Z 2
_cell_length_a 7.3304(5)
_cell_length_b 7.7934(5)
_cell_length_c 18.5912(14)
_cell_measurement_reflns_used 2908
_cell_measurement_temperature 123(2)
_cell_measurement_theta_max 25.4646
_cell_measurement_theta_min 2.8788
_cell_volume 1053.65(13)
_computing_structure_refinement 'SHELXL-2014 (Sheldrick, 2014)'
_diffrn_ambient_temperature 123(2)
_diffrn_measured_fraction_theta_full 0.996
_diffrn_measured_fraction_theta_max 0.995
_diffrn_measurement_device_type 'PHOTON100 CMOS detector'
_diffrn_measurement_method 'omega scan'
_diffrn_radiation_type MoK\a
_diffrn_radiation_wavelength 0.71076
_diffrn_reflns_av_R_equivalents 0.0696
_diffrn_reflns_av_unetI/netI 0.0590
_diffrn_reflns_Laue_measured_fraction_full 0.996
_diffrn_reflns_Laue_measured_fraction_max 0.995
_diffrn_reflns_limit_h_max 8
_diffrn_reflns_limit_h_min -8
_diffrn_reflns_limit_k_max 9
_diffrn_reflns_limit_k_min -9
_diffrn_reflns_limit_l_max 21
_diffrn_reflns_limit_l_min -22
_diffrn_reflns_number 7090
_diffrn_reflns_point_group_measured_fraction_full 0.996
_diffrn_reflns_point_group_measured_fraction_max 0.995
_diffrn_reflns_theta_full 25.243
_diffrn_reflns_theta_max 25.327
_diffrn_reflns_theta_min 2.838
_exptl_absorpt_coefficient_mu 4.537
_exptl_absorpt_correction_T_max 0.7452
_exptl_absorpt_correction_T_min 0.5433
_exptl_absorpt_correction_type multi-scan
_exptl_absorpt_process_details 'SADABS (Bruker, 2014)'
_exptl_crystal_density_diffrn 1.854
_exptl_crystal_description prism
_exptl_crystal_F_000 580
_exptl_crystal_size_max 0.24
_exptl_crystal_size_mid 0.14
_exptl_crystal_size_min 0.06
_refine_diff_density_max 0.482
_refine_diff_density_min -0.518
_refine_diff_density_rms 0.124
_refine_ls_extinction_method none
_refine_ls_goodness_of_fit_ref 1.074
_refine_ls_hydrogen_treatment constr
_refine_ls_matrix_type full
_refine_ls_number_parameters 141
_refine_ls_number_reflns 1924
_refine_ls_number_restraints 0
_refine_ls_restrained_S_all 1.074
_refine_ls_R_factor_all 0.0638
_refine_ls_R_factor_gt 0.0401
_refine_ls_shift/su_max 0.001
_refine_ls_shift/su_mean 0.000
_refine_ls_structure_factor_coef Fsqd
_refine_ls_weighting_details 'w=1/[\s^2^(Fo^2^)+(0.0036P)^2^+2.2833P] where P=(Fo^2^+2Fc^2^)/3'
_refine_ls_weighting_scheme calc
_refine_ls_wR_factor_gt 0.0592
_refine_ls_wR_factor_ref 0.0653
_reflns_Friedel_coverage 0.000
_reflns_number_gt 1524
_reflns_number_total 1924
_reflns_threshold_expression 'I > 2\s(I)'
_cod_data_source_file c7tc05111e2.cif
_cod_data_source_block gamma-123K
_cod_original_sg_symbol_H-M 'P 2/n'
_cod_database_code 7237020
_shelx_space_group_comment
;
The symmetry employed for this shelxl refinement is uniquely defined
by the following loop, which should always be used as a source of
symmetry information in preference to the above space-group names.
They are only intended as comments.
;
_shelxl_version_number 2014-3

loop_
_space_group_symop_operation_xyz
'x, y, z'
'-x+1/2, y, -z+1/2'
'-x, -y, -z'
'x-1/2, -y, z-1/2'

loop_
_atom_site_label
_atom_site_type_symbol
_atom_site_fract_x
_atom_site_fract_y
_atom_site_fract_z
_atom_site_U_iso_or_equiv
_atom_site_adp_type
_atom_site_occupancy
_atom_site_site_symmetry_order
_atom_site_calc_flag
_atom_site_refinement_flags_posn
_atom_site_refinement_flags_adp
_atom_site_refinement_flags_occupancy
Br1 Br 0.31290(6) 0.64185(6) 0.51525(2) 0.02015(13) Uani 1 1 d . . .
Fe1 Fe -0.2500 0.70664(11) 0.2500 0.0115(2) Uani 1 2 d S T P
N4 N -0.6580(5) 0.3845(5) 0.34821(18) 0.0197(8) Uani 1 1 d . . .
N2 N -0.4034(4) 0.9251(4) 0.29052(17) 0.0129(8) Uani 1 1 d . . .
H2 H -0.5247 0.9396 0.2599 0.016 Uiso 1 1 calc R U .
C4 C -0.2111(5) 0.8414(5) 0.4801(2) 0.0151(9) Uani 1 1 d . . .
H4 H -0.2953 0.8964 0.5075 0.018 Uiso 1 1 calc R U .
N3 N -0.4590(5) 0.5374(4) 0.27309(19) 0.0197(9) Uani 1 1 d . . .
N1 N -0.1422(5) 0.7336(4) 0.36629(17) 0.0126(8) Uani 1 1 d . . .
C6 C -0.4314(6) 0.8864(6) 0.3655(2) 0.0165(10) Uani 1 1 d . . .
H6A H -0.5308 0.8006 0.3660 0.020 Uiso 1 1 calc R U .
H6B H -0.4687 0.9919 0.3895 0.020 Uiso 1 1 calc R U .
C8 C -0.5546(6) 0.4571(5) 0.3052(2) 0.0150(10) Uani 1 1 d . . .
C1 C 0.0216(6) 0.6796(5) 0.3990(2) 0.0144(10) Uani 1 1 d . . .
H1 H 0.1030 0.6221 0.3712 0.017 Uiso 1 1 calc R U .
C9 C -0.7395(6) 0.2353(6) 0.3347(2) 0.0131(9) Uani 1 1 d . . .
N5 N -0.8167(5) 0.1058(5) 0.32978(18) 0.0214(9) Uani 1 1 d . . .
C5 C -0.2558(5) 0.8173(5) 0.4061(2) 0.0127(9) Uani 1 1 d . . .
C3 C -0.0426(6) 0.7846(5) 0.5140(2) 0.0160(10) Uani 1 1 d . . .
H3 H -0.0089 0.7999 0.5646 0.019 Uiso 1 1 calc R U .
C2 C 0.0744(6) 0.7055(5) 0.4720(2) 0.0144(9) Uani 1 1 d . . .
C7 C -0.2885(6) 1.0795(5) 0.2855(2) 0.0176(10) Uani 1 1 d . . .
H7A H -0.1868 1.0803 0.3259 0.021 Uiso 1 1 calc R U .
H7B H -0.3636 1.1839 0.2893 0.021 Uiso 1 1 calc R U .

loop_
_atom_site_aniso_label
_atom_site_aniso_U_11
_atom_site_aniso_U_22
_atom_site_aniso_U_33
_atom_site_aniso_U_23
_atom_site_aniso_U_13
_atom_site_aniso_U_12
Br1 0.0153(2) 0.0251(3) 0.0186(2) 0.0008(2) -0.00369(16) 0.0028(2)
Fe1 0.0123(5) 0.0099(5) 0.0119(4) 0.000 -0.0004(3) 0.000
N4 0.023(2) 0.018(2) 0.0197(19) -0.0036(17) 0.0092(16) -0.0020(18)
N2 0.0089(18) 0.0162(19) 0.0133(18) 0.0004(15) 0.0000(14) -0.0011(15)
C4 0.013(2) 0.017(2) 0.017(2) -0.0022(19) 0.0087(17) -0.0006(19)
N3 0.020(2) 0.013(2) 0.025(2) 0.0009(17) -0.0003(17) -0.0025(17)
N1 0.0119(19) 0.0127(19) 0.0131(18) 0.0002(15) 0.0014(15) 0.0011(15)
C6 0.014(2) 0.017(3) 0.019(2) -0.0007(19) 0.0027(17) 0.0057(19)
C8 0.015(2) 0.014(2) 0.014(2) -0.0031(19) -0.0069(19) 0.0022(19)
C1 0.015(2) 0.009(2) 0.020(2) 0.0000(18) 0.0030(18) 0.0016(17)
C9 0.009(2) 0.024(3) 0.007(2) 0.0023(18) 0.0031(16) 0.009(2)
N5 0.020(2) 0.026(2) 0.019(2) -0.0016(17) 0.0041(16) -0.0057(19)
C5 0.012(2) 0.011(2) 0.016(2) 0.0007(17) 0.0009(17) 0.0007(17)
C3 0.018(2) 0.018(2) 0.011(2) 0.0017(18) -0.0010(18) -0.004(2)
C2 0.012(2) 0.018(2) 0.013(2) 0.0053(18) -0.0010(17) -0.0010(19)
C7 0.020(3) 0.011(2) 0.021(2) -0.0045(18) -0.0005(19) 0.0001(19)

loop_
_atom_type_symbol
_atom_type_description
_atom_type_scat_dispersion_real
_atom_type_scat_dispersion_imag
_atom_type_scat_source
C C 0.0033 0.0016 'International Tables Vol C Tables 4.2.6.8 and 6.1.1.4'
H H 0.0000 0.0000 'International Tables Vol C Tables 4.2.6.8 and 6.1.1.4'
Br Br -0.2901 2.4595 'International Tables Vol C Tables 4.2.6.8 and 6.1.1.4'
Fe Fe 0.3463 0.8444 'International Tables Vol C Tables 4.2.6.8 and 6.1.1.4'
N N 0.0061 0.0033 'International Tables Vol C Tables 4.2.6.8 and 6.1.1.4'

loop_
_geom_angle_atom_site_label_1
_geom_angle_atom_site_label_2
_geom_angle_atom_site_label_3
_geom_angle
_geom_angle_site_symmetry_1
_geom_angle_site_symmetry_3
N3 Fe1 N3 102.47(19) 2_455 .
N3 Fe1 N1 92.28(13) 2_455 2_455
N3 Fe1 N1 94.54(13) . 2_455
N3 Fe1 N1 94.54(13) 2_455 .
N3 Fe1 N1 92.27(13) . .
N1 Fe1 N1 169.11(18) 2_455 .
N3 Fe1 N2 89.92(12) 2_455 2_455
N3 Fe1 N2 163.81(13) . 2_455
N1 Fe1 N2 74.35(12) 2_455 2_455
N1 Fe1 N2 97.15(12) . 2_455
N3 Fe1 N2 163.81(13) 2_455 .
N3 Fe1 N2 89.92(12) . .
N1 Fe1 N2 97.15(12) 2_455 .
N1 Fe1 N2 74.35(12) . .
N2 Fe1 N2 80.06(17) 2_455 .
C8 N4 C9 123.6(3) . .
C6 N2 C7 112.1(3) . .
C6 N2 Fe1 107.6(2) . .
C7 N2 Fe1 106.6(2) . .
C5 C4 C3 119.5(4) . .
C8 N3 Fe1 161.0(3) . .
C1 N1 C5 118.7(3) . .
C1 N1 Fe1 126.9(3) . .
C5 N1 Fe1 114.4(3) . .
N2 C6 C5 109.7(3) . .
N3 C8 N4 171.7(4) . .
N1 C1 C2 121.6(4) . .
N5 C9 N4 173.1(4) . .
N1 C5 C4 121.7(4) . .
N1 C5 C6 116.4(3) . .
C4 C5 C6 121.9(4) . .
C2 C3 C4 118.0(4) . .
C3 C2 C1 120.4(4) . .
C3 C2 Br1 118.9(3) . .
C1 C2 Br1 120.6(3) . .
N2 C7 C7 109.7(3) . 2_455

loop_
_geom_bond_atom_site_label_1
_geom_bond_atom_site_label_2
_geom_bond_distance
_geom_bond_site_symmetry_2
Br1 C2 1.896(4) .
Fe1 N3 2.106(4) 2_455
Fe1 N3 2.106(4) .
Fe1 N1 2.216(3) 2_455
Fe1 N1 2.216(3) .
Fe1 N2 2.224(3) 2_455
Fe1 N2 2.224(3) .
N4 C8 1.299(5) .
N4 C9 1.317(6) .
N2 C6 1.466(5) .
N2 C7 1.479(5) .
C4 C5 1.386(5) .
C4 C3 1.386(6) .
N3 C8 1.159(5) .
N1 C1 1.344(5) .
N1 C5 1.350(5) .
C6 C5 1.508(5) .
C1 C2 1.378(5) .
C9 N5 1.155(5) .
C3 C2 1.376(6) .
C7 C7 1.498(8) 2_455
